data_1505979
loop_
_publ_author_name
'Plante, Jeffrey P.'
'Glass, Timothy E.'

_publ_section_title
;
 Shape-selective fluorescent sensing ensemble using a tweezer-type
 metalloreceptor.
;
_journal_issue 10
_journal_name_full 'Organic letters'
_journal_page_first 2163
_journal_page_last 2166
_journal_paper_doi 10.1021/ol060641k
_journal_volume 8
_journal_year 2006
_chemical_compound_source synthesized
_chemical_formula_sum 'C32 H35 Cl2 Cu N5 O11'
_chemical_formula_weight 800.09
_chemical_name_common 'Bisimadazole copper perchlorate acetone'
_space_group_IT_number 2
_symmetry_cell_setting triclinic
_symmetry_Int_Tables_number 2
_symmetry_space_group_name_Hall '-P 1'
_symmetry_space_group_name_H-M 'P -1'
_atom_sites_solution_hydrogens geom
_atom_sites_solution_primary direct
_atom_sites_solution_secondary difmap
_audit_creation_method SHELXL-97
_cell_angle_alpha 74.833(3)
_cell_angle_beta 81.818(3)
_cell_angle_gamma 85.861(3)
_cell_formula_units_Z 2
_cell_length_a 9.7166(18)
_cell_length_b 10.7129(19)
_cell_length_c 17.105(3)
_cell_measurement_reflns_used 944
_cell_measurement_temperature 173(2)
_cell_measurement_theta_max 27.1
_cell_measurement_theta_min 2.5
_cell_volume 1699.9(5)
_computing_cell_refinement 'SAINT (Bruker, 1998)'
_computing_data_collection 'SMART (Bruker, 1998)'
_computing_data_reduction 'SAINT (Bruker, 1998)'
_computing_molecular_graphics 'ORTEP-III (Burnett & Johnson, 1996)'
_computing_publication_material 'CIFTAB (Sheldrick, 1997)'
_computing_structure_refinement 'SHELXL-97 (Sheldrick, 1997)'
_computing_structure_solution 'SHELXS-97 (Sheldrick, 1997)'
_diffrn_ambient_temperature 173(2)
_diffrn_measured_fraction_theta_full 0.914
_diffrn_measured_fraction_theta_max 0.914
_diffrn_measurement_device_type 'Bruker Smart CCD area detector'
_diffrn_measurement_method 'Omega Scans'
_diffrn_radiation_monochromator graphite
_diffrn_radiation_probe x-ray
_diffrn_radiation_type MoK\a
_diffrn_radiation_wavelength 0.71073
_diffrn_reflns_av_R_equivalents 0.0142
_diffrn_reflns_av_sigmaI/netI 0.0260
_diffrn_reflns_limit_h_max 9
_diffrn_reflns_limit_h_min -11
_diffrn_reflns_limit_k_max 12
_diffrn_reflns_limit_k_min -13
_diffrn_reflns_limit_l_max 21
_diffrn_reflns_limit_l_min -21
_diffrn_reflns_number 9811
_diffrn_reflns_theta_full 27.12
_diffrn_reflns_theta_max 27.12
_diffrn_reflns_theta_min 1.97
_diffrn_source 'fine-focus sealed tube'
_diffrn_source_type 'Bruker Apex'
_diffrn_standards_decay_% 0.0
_exptl_absorpt_coefficient_mu 0.868
_exptl_absorpt_correction_T_max 0.96
_exptl_absorpt_correction_T_min 0.73
_exptl_absorpt_correction_type multi-scan
_exptl_absorpt_process_details
;
 Data were corrected for decay and absorption using the program SADABS 
 based on the method of R.H. Blessing (Acta Cryst. A51, 33-38, 1995).
;
_exptl_crystal_colour blue
_exptl_crystal_density_diffrn 1.563
_exptl_crystal_density_method 'not measured'
_exptl_crystal_description 'plate '
_exptl_crystal_F_000 826
_exptl_crystal_recrystallization_method 'vapordiffusion acetone benzene'
_exptl_crystal_size_max 0.2
_exptl_crystal_size_mid 0.2
_exptl_crystal_size_min 0.1
_refine_diff_density_max 0.848
_refine_diff_density_min -0.629
_refine_diff_density_rms 0.075
_refine_ls_extinction_method none
_refine_ls_goodness_of_fit_ref 1.044
_refine_ls_hydrogen_treatment mixed
_refine_ls_matrix_type full
_refine_ls_number_parameters 480
_refine_ls_number_reflns 6877
_refine_ls_number_restraints 0
_refine_ls_restrained_S_all 1.044
_refine_ls_R_factor_all 0.0444
_refine_ls_R_factor_gt 0.0391
_refine_ls_shift/su_max 0.001
_refine_ls_shift/su_mean 0.000
_refine_ls_structure_factor_coef Fsqd
_refine_ls_weighting_details 'calc w=1/[\s^2^(Fo^2^)+(0.0650P)^2^+1.1135P] where P=(Fo^2^+2Fc^2^)/3'
_refine_ls_weighting_scheme calc
_refine_ls_wR_factor_gt 0.1062
_refine_ls_wR_factor_ref 0.1108
_reflns_number_gt 6079
_reflns_number_total 6877
_reflns_threshold_expression >2sigma(I)
_cod_data_source_file ol060641ksi20060317_021404.cif
_cod_data_source_block bisimcuclo4acetone
_cod_database_code 1505979

loop_
_symmetry_equiv_pos_as_xyz
'x, y, z'
'-x, -y, -z'

loop_
_atom_site_label
_atom_site_type_symbol
_atom_site_fract_x
_atom_site_fract_y
_atom_site_fract_z
_atom_site_U_iso_or_equiv
_atom_site_adp_type
_atom_site_occupancy
_atom_site_symmetry_multiplicity
_atom_site_calc_flag
_atom_site_refinement_flags
_atom_site_disorder_assembly
_atom_site_disorder_group
Cu1 Cu 0.26086(3) 0.15999(2) 0.297814(15) 0.02555(9) Uani 1 1 d . . .
O1 O 0.9901(3) 0.1602(2) -0.27629(12) 0.0604(6) Uani 1 1 d . . .
C1 C 0.3208(3) 0.4706(2) 0.08281(15) 0.0378(5) Uani 1 1 d . . .
H1A H 0.3479 0.4415 0.0329 0.057 Uiso 1 1 calc R . .
H1B H 0.3673 0.5508 0.0783 0.057 Uiso 1 1 calc R . .
H1C H 0.2197 0.4863 0.0903 0.057 Uiso 1 1 calc R . .
Cl2 Cl 0.99777(6) 0.03118(5) -0.22607(3) 0.02921(13) Uani 1 1 d . . .
O2 O 0.9938(2) 0.03619(18) -0.14293(10) 0.0434(4) Uani 1 1 d . . .
N2 N 0.25365(19) 0.05421(17) 0.41096(11) 0.0267(4) Uani 1 1 d . . .
C2 C 0.3623(2) 0.3691(2) 0.15412(13) 0.0283(4) Uani 1 1 d . . .
N3 N 0.41954(19) 0.03121(17) 0.28277(11) 0.0263(4) Uani 1 1 d . . .
O4 O 1.1251(2) -0.0322(2) -0.25097(12) 0.0477(5) Uani 1 1 d . . .
N4 N 0.09045(19) 0.24077(17) 0.34843(11) 0.0251(4) Uani 1 1 d . . .
C4 C 0.5096(3) 0.3604(3) 0.16992(17) 0.0413(6) Uani 1 1 d . . .
H4A H 0.5196 0.2964 0.2217 0.062 Uiso 1 1 calc R . .
H4B H 0.5368 0.4450 0.1731 0.062 Uiso 1 1 calc R . .
H4C H 0.5694 0.3340 0.1254 0.062 Uiso 1 1 calc R . .
O5 O 0.55957(17) 0.24236(17) -0.11241(10) 0.0357(4) Uani 1 1 d . . .
C5 C 0.6865(3) 0.2332(3) -0.16494(16) 0.0389(5) Uani 1 1 d . . .
H5A H 0.7587 0.2795 -0.1507 0.058 Uiso 1 1 calc R . .
H5B H 0.6715 0.2719 -0.2218 0.058 Uiso 1 1 calc R . .
H5C H 0.7160 0.1420 -0.1582 0.058 Uiso 1 1 calc R . .
O6 O -0.11718(18) 0.64723(17) 0.02165(10) 0.0368(4) Uani 1 1 d . . .
O7 O 0.8827(2) -0.0407(3) -0.23208(16) 0.0657(7) Uani 1 1 d . . .
N8 N -0.0268(2) 0.26998(19) 0.46358(11) 0.0303(4) Uani 1 1 d . . .
C9 C -0.0237(2) 0.4200(2) 0.24637(13) 0.0257(4) Uani 1 1 d . . .
O11 O 0.27341(16) 0.29465(14) 0.19566(9) 0.0268(3) Uani 1 1 d . . .
C11 C 0.5253(2) 0.0582(2) 0.13611(14) 0.0280(4) Uani 1 1 d . . .
C12 C 0.4092(2) 0.1086(2) 0.09583(14) 0.0285(4) Uani 1 1 d . . .
H12 H 0.3184 0.0995 0.1254 0.034 Uiso 1 1 calc R . .
N14 N 0.5323(2) -0.14715(18) 0.34246(12) 0.0307(4) Uani 1 1 d . . .
C16 C 0.4258(2) 0.1709(2) 0.01394(14) 0.0297(5) Uani 1 1 d . . .
H16 H 0.3465 0.2069 -0.0119 0.036 Uiso 1 1 calc R . .
C17 C 0.3605(3) -0.1049(2) 0.51066(15) 0.0354(5) Uani 1 1 d . . .
H17 H 0.4289 -0.1721 0.5244 0.043 Uiso 1 1 calc R . .
C18 C -0.0275(2) 0.6315(2) 0.15005(14) 0.0282(4) Uani 1 1 d . . .
H18 H -0.0097 0.7212 0.1361 0.034 Uiso 1 1 calc R . .
C19 C 0.4364(2) -0.0541(2) 0.35435(14) 0.0281(4) Uani 1 1 d . . .
C20 C 0.0739(2) 0.1990(2) 0.43001(13) 0.0267(4) Uani 1 1 d . . .
C21 C -0.0041(2) 0.3426(2) 0.32929(13) 0.0262(4) Uani 1 1 d . . .
C22 C 0.0015(2) 0.5521(2) 0.22492(13) 0.0281(4) Uani 1 1 d . . .
H22 H 0.0391 0.5884 0.2620 0.034 Uiso 1 1 calc R . .
C23 C -0.0785(2) 0.3677(2) 0.19130(14) 0.0309(5) Uani 1 1 d . . .
H23 H -0.0956 0.2779 0.2049 0.037 Uiso 1 1 calc R . .
C24 C -0.0826(2) 0.5783(2) 0.09625(13) 0.0284(4) Uani 1 1 d . . .
C25 C 0.6734(2) 0.1322(2) 0.00721(15) 0.0325(5) Uani 1 1 d . . .
H25 H 0.7635 0.1391 -0.0231 0.039 Uiso 1 1 calc R . .
C26 C 0.6567(2) 0.0728(2) 0.09027(15) 0.0323(5) Uani 1 1 d . . .
H26 H 0.7367 0.0414 0.1166 0.039 Uiso 1 1 calc R . .
C27 C 0.5567(2) 0.1818(2) -0.03138(14) 0.0294(5) Uani 1 1 d . . .
C28 C 0.5091(2) -0.0089(2) 0.22332(14) 0.0279(4) Uani 1 1 d . . .
C31 C -0.1080(2) 0.4459(2) 0.11698(14) 0.0324(5) Uani 1 1 d . . .
H31 H -0.1457 0.4097 0.0799 0.039 Uiso 1 1 calc R . .
C32 C -0.0674(3) 0.2618(3) 0.55056(14) 0.0393(6) Uani 1 1 d . . .
H32A H -0.1091 0.1783 0.5774 0.059 Uiso 1 1 calc R . .
H32B H -0.1351 0.3320 0.5567 0.059 Uiso 1 1 calc R . .
H32C H 0.0150 0.2697 0.5757 0.059 Uiso 1 1 calc R . .
C33 C 0.3518(2) -0.0400(2) 0.42909(14) 0.0287(5) Uani 1 1 d . . .
C34 C 0.1639(2) 0.0916(2) 0.46861(13) 0.0275(4) Uani 1 1 d . . .
C35 C 0.5789(2) -0.1224(2) 0.26031(15) 0.0309(5) Uani 1 1 d . . .
C37 C 0.1671(3) 0.0303(2) 0.55075(14) 0.0343(5) Uani 1 1 d . . .
H37 H 0.1030 0.0555 0.5918 0.041 Uiso 1 1 calc R . .
C38 C 0.6767(3) -0.2129(2) 0.22516(17) 0.0385(6) Uani 1 1 d . . .
H38A H 0.7678 -0.2139 0.2437 0.058 Uiso 1 1 calc R . .
H38B H 0.6865 -0.1843 0.1654 0.058 Uiso 1 1 calc R . .
H38C H 0.6403 -0.3002 0.2432 0.058 Uiso 1 1 calc R . .
C39 C 0.5809(3) -0.2568(3) 0.40547(18) 0.0451(6) Uani 1 1 d . . .
H39A H 0.6250 -0.2241 0.4439 0.068 Uiso 1 1 calc R . .
H39B H 0.6486 -0.3108 0.3795 0.068 Uiso 1 1 calc R . .
H39C H 0.5016 -0.3085 0.4350 0.068 Uiso 1 1 calc R . .
C40 C -0.0644(3) 0.7736(2) -0.01091(16) 0.0403(6) Uani 1 1 d . . .
H40A H -0.0918 0.8101 -0.0655 0.061 Uiso 1 1 calc R . .
H40B H 0.0374 0.7685 -0.0145 0.061 Uiso 1 1 calc R . .
H40C H -0.1023 0.8292 0.0249 0.061 Uiso 1 1 calc R . .
C41 C -0.0776(2) 0.3611(2) 0.40066(14) 0.0309(5) Uani 1 1 d . . .
C43 C -0.1921(3) 0.4567(3) 0.41256(17) 0.0452(7) Uani 1 1 d . . .
H43A H -0.1639 0.5121 0.4444 0.068 Uiso 1 1 calc R . .
H43B H -0.2755 0.4109 0.4418 0.068 Uiso 1 1 calc R . .
H43C H -0.2126 0.5101 0.3593 0.068 Uiso 1 1 calc R . .
C45 C 0.2667(2) -0.0690(2) 0.57145(12) 0.0373(5) Uani 1 1 d . . .
H45 H 0.2707 -0.1124 0.6272 0.045 Uiso 1 1 calc R . .
Cl1 Cl 0.6319(2) -0.4211(2) 0.62356(12) 0.0425(17) Uiso 0.60 1 d PR A 1
O3 O 0.5294(6) -0.4707(5) 0.5948(4) 0.0763(13) Uiso 0.60 1 d P A 1
O8 O 0.5913(7) -0.2905(5) 0.6365(3) 0.0342(12) Uiso 0.60 1 d P A 1
O9 O 0.7582(6) -0.4229(6) 0.5689(4) 0.0696(17) Uiso 0.60 1 d P A 1
O10 O 0.6609(6) -0.4966(5) 0.7012(3) 0.0670(13) Uiso 0.60 1 d P A 1
Cl3 Cl 0.6067(6) -0.4310(4) 0.6342(3) 0.0232(13) Uiso 0.20 1 d P B 2
Cl4 Cl 0.6520(7) -0.4222(4) 0.6191(3) 0.021(2) Uiso 0.20 1 d P C 3
O14 O 0.5602(12) -0.5184(10) 0.6996(7) 0.052(2) Uiso 0.20 1 d P B 2
O13 O 0.6144(12) -0.2896(10) 0.6164(8) 0.019(2) Uiso 0.20 1 d P C 3
O16 O 0.5585(10) -0.4521(9) 0.5588(6) 0.0340(19) Uiso 0.20 1 d P B 2
O18 O 0.7633(14) -0.4725(13) 0.6207(9) 0.069(3) Uiso 0.20 1 d P B 2
O15 O 0.5034(19) -0.4962(18) 0.6426(13) 0.096(5) Uiso 0.20 1 d P C 3
O12 O 0.579(2) -0.3040(15) 0.6234(14) 0.044(5) Uiso 0.20 1 d P B 2
O17 O 0.7497(12) -0.3922(12) 0.5520(7) 0.036(3) Uiso 0.20 1 d P C 3
O19 O 0.7117(9) -0.4790(7) 0.6961(4) 0.0182(15) Uiso 0.20 1 d P C 3

loop_
_atom_site_aniso_label
_atom_site_aniso_U_11
_atom_site_aniso_U_22
_atom_site_aniso_U_33
_atom_site_aniso_U_23
_atom_site_aniso_U_13
_atom_site_aniso_U_12
Cu1 0.02516(16) 0.02192(15) 0.02579(14) -0.00176(10) -0.00252(10) 0.00654(10)
O1 0.0967(18) 0.0376(11) 0.0394(10) 0.0054(8) -0.0193(11) 0.0115(11)
C1 0.0487(15) 0.0268(12) 0.0333(12) -0.0014(9) -0.0019(10) -0.0016(10)
Cl2 0.0314(3) 0.0272(3) 0.0295(3) -0.0078(2) -0.0044(2) -0.0013(2)
O2 0.0604(12) 0.0385(10) 0.0297(9) -0.0064(7) -0.0061(8) 0.0010(8)
N2 0.0255(10) 0.0221(9) 0.0296(9) -0.0017(7) -0.0053(7) 0.0030(7)
C2 0.0345(12) 0.0247(11) 0.0270(10) -0.0110(8) -0.0007(9) 0.0009(8)
N3 0.0232(9) 0.0230(9) 0.0328(9) -0.0072(7) -0.0062(7) 0.0041(7)
O4 0.0372(11) 0.0517(12) 0.0537(11) -0.0189(9) 0.0027(8) 0.0044(8)
N4 0.0251(9) 0.0216(9) 0.0270(8) -0.0035(7) -0.0049(7) 0.0035(7)
C4 0.0345(14) 0.0456(15) 0.0451(14) -0.0136(11) -0.0033(11) -0.0065(11)
O5 0.0309(9) 0.0367(9) 0.0373(9) -0.0055(7) -0.0046(7) 0.0006(7)
C5 0.0356(14) 0.0394(14) 0.0395(13) -0.0085(10) 0.0009(10) -0.0048(10)
O6 0.0368(10) 0.0362(9) 0.0328(8) 0.0039(7) -0.0129(7) -0.0022(7)
O7 0.0382(12) 0.0849(17) 0.0948(18) -0.0588(15) -0.0031(11) -0.0161(11)
N8 0.0309(11) 0.0307(10) 0.0268(9) -0.0060(7) -0.0015(7) 0.0053(8)
C9 0.0218(11) 0.0238(10) 0.0305(10) -0.0065(8) -0.0046(8) 0.0066(8)
O11 0.0272(8) 0.0236(7) 0.0273(7) -0.0046(6) -0.0022(6) 0.0032(6)
C11 0.0255(11) 0.0238(10) 0.0375(11) -0.0128(9) -0.0063(9) 0.0030(8)
C12 0.0238(11) 0.0261(11) 0.0380(11) -0.0135(9) -0.0041(9) 0.0035(8)
N14 0.0284(10) 0.0219(9) 0.0416(10) -0.0062(8) -0.0106(8) 0.0060(7)
C16 0.0247(11) 0.0279(11) 0.0394(12) -0.0119(9) -0.0101(9) 0.0043(8)
C17 0.0347(13) 0.0269(11) 0.0398(12) 0.0020(9) -0.0118(10) 0.0051(9)
C18 0.0265(11) 0.0213(10) 0.0350(11) -0.0054(8) -0.0030(9) 0.0025(8)
C19 0.0254(11) 0.0206(10) 0.0366(11) -0.0035(8) -0.0080(9) 0.0040(8)
C20 0.0254(11) 0.0255(11) 0.0269(10) -0.0035(8) -0.0029(8) 0.0015(8)
C21 0.0236(11) 0.0236(10) 0.0309(10) -0.0073(8) -0.0044(8) 0.0052(8)
C22 0.0276(12) 0.0263(11) 0.0317(11) -0.0091(9) -0.0061(9) 0.0026(8)
C23 0.0341(13) 0.0227(10) 0.0353(11) -0.0066(9) -0.0053(9) 0.0007(8)
C24 0.0235(11) 0.0293(11) 0.0289(10) -0.0016(8) -0.0051(8) 0.0040(8)
C25 0.0229(11) 0.0356(12) 0.0404(12) -0.0132(10) -0.0034(9) 0.0011(9)
C26 0.0251(12) 0.0340(12) 0.0411(12) -0.0142(10) -0.0098(9) 0.0050(9)
C27 0.0300(12) 0.0245(11) 0.0356(11) -0.0107(9) -0.0056(9) 0.0003(8)
C28 0.0229(11) 0.0252(11) 0.0385(11) -0.0123(9) -0.0079(9) 0.0040(8)
C31 0.0338(13) 0.0307(12) 0.0350(11) -0.0087(9) -0.0106(9) -0.0018(9)
C32 0.0443(15) 0.0430(14) 0.0267(11) -0.0076(10) 0.0021(10) 0.0059(11)
C33 0.0265(12) 0.0219(10) 0.0355(11) -0.0020(8) -0.0078(9) 0.0015(8)
C34 0.0260(11) 0.0244(10) 0.0302(10) -0.0029(8) -0.0051(8) 0.0004(8)
C35 0.0256(12) 0.0244(11) 0.0445(12) -0.0106(9) -0.0095(9) 0.0043(8)
C37 0.0341(13) 0.0330(12) 0.0315(11) -0.0018(9) -0.0036(9) 0.0018(9)
C38 0.0304(13) 0.0311(12) 0.0561(15) -0.0168(11) -0.0077(11) 0.0097(9)
C39 0.0496(16) 0.0287(13) 0.0518(15) -0.0023(11) -0.0137(12) 0.0165(11)
C40 0.0345(14) 0.0360(13) 0.0412(13) 0.0081(10) -0.0079(10) -0.0015(10)
C41 0.0298(12) 0.0301(11) 0.0304(11) -0.0061(9) -0.0027(9) 0.0071(9)
C43 0.0427(15) 0.0466(15) 0.0402(13) -0.0094(11) 0.0008(11) 0.0202(12)
C45 0.0405(14) 0.0344(13) 0.0314(11) 0.0039(9) -0.0106(10) 0.0018(10)

loop_
_atom_type_symbol
_atom_type_description
_atom_type_scat_dispersion_real
_atom_type_scat_dispersion_imag
_atom_type_scat_source
C C 0.0033 0.0016 'International Tables Vol C Tables 4.2.6.8 and 6.1.1.4'
H H 0.0000 0.0000 'International Tables Vol C Tables 4.2.6.8 and 6.1.1.4'
N N 0.0061 0.0033 'International Tables Vol C Tables 4.2.6.8 and 6.1.1.4'
O O 0.0106 0.0060 'International Tables Vol C Tables 4.2.6.8 and 6.1.1.4'
Cl Cl 0.1484 0.1585 'International Tables Vol C Tables 4.2.6.8 and 6.1.1.4'
Cu Cu 0.3201 1.2651 'International Tables Vol C Tables 4.2.6.8 and 6.1.1.4'

loop_
_geom_angle_atom_site_label_1
_geom_angle_atom_site_label_2
_geom_angle_atom_site_label_3
_geom_angle
O11 Cu1 N2 167.93(7)
O11 Cu1 N4 94.01(7)
N2 Cu1 N4 80.37(7)
O11 Cu1 N3 105.54(7)
N2 Cu1 N3 80.71(7)
N4 Cu1 N3 160.38(7)
O1 Cl2 O2 108.76(12)
O1 Cl2 O4 109.59(14)
O2 Cl2 O4 109.64(12)
O1 Cl2 O7 110.82(16)
O2 Cl2 O7 108.77(13)
O4 Cl2 O7 109.24(13)
C33 N2 C34 122.55(19)
C33 N2 Cu1 118.53(15)
C34 N2 Cu1 118.15(14)
O11 C2 C4 123.4(2)
O11 C2 C1 118.1(2)
C4 C2 C1 118.4(2)
C19 N3 C28 106.91(17)
C19 N3 Cu1 110.64(14)
C28 N3 Cu1 142.02(15)
C20 N4 C21 106.34(18)
C20 N4 Cu1 111.79(14)
C21 N4 Cu1 140.56(15)
C27 O5 C5 117.75(18)
C24 O6 C40 117.65(19)
C20 N8 C41 107.33(18)
C20 N8 C32 127.35(19)
C41 N8 C32 125.08(19)
C23 C9 C22 118.9(2)
C23 C9 C21 121.9(2)
C22 C9 C21 119.00(19)
C2 O11 Cu1 136.33(15)
C26 C11 C12 117.8(2)
C26 C11 C28 121.0(2)
C12 C11 C28 121.2(2)
C16 C12 C11 120.6(2)
C19 N14 C35 108.24(18)
C19 N14 C39 126.8(2)
C35 N14 C39 125.0(2)
C12 C16 C27 120.9(2)
C45 C17 C33 118.7(2)
C24 C18 C22 119.3(2)
N3 C19 N14 110.2(2)
N3 C19 C33 119.97(18)
N14 C19 C33 129.7(2)
N4 C20 N8 110.84(18)
N4 C20 C34 118.69(19)
N8 C20 C34 130.44(19)
N4 C21 C41 108.71(19)
N4 C21 C9 125.97(19)
C41 C21 C9 125.32(19)
C18 C22 C9 121.1(2)
C31 C23 C9 120.4(2)
O6 C24 C18 124.4(2)
O6 C24 C31 115.5(2)
C18 C24 C31 120.1(2)
C26 C25 C27 119.5(2)
C25 C26 C11 121.6(2)
O5 C27 C16 115.6(2)
O5 C27 C25 125.0(2)
C16 C27 C25 119.4(2)
N3 C28 C35 108.3(2)
N3 C28 C11 124.80(19)
C35 C28 C11 126.9(2)
C23 C31 C24 120.2(2)
N2 C33 C17 119.7(2)
N2 C33 C19 109.65(19)
C17 C33 C19 130.7(2)
N2 C34 C37 120.4(2)
N2 C34 C20 109.65(18)
C37 C34 C20 129.9(2)
N14 C35 C28 106.3(2)
N14 C35 C38 122.2(2)
C28 C35 C38 131.4(2)
C34 C37 C45 118.4(2)
N8 C41 C21 106.77(19)
N8 C41 C43 123.8(2)
C21 C41 C43 129.5(2)
C37 C45 C17 120.3(2)
O3 Cl1 O10 112.6(4)
O3 Cl1 O9 108.4(4)
O10 Cl1 O9 106.1(4)
O3 Cl1 O8 111.9(4)
O10 Cl1 O8 104.4(3)
O9 Cl1 O8 113.3(4)
O14 Cl3 O12 124.0(12)
O14 Cl3 O16 111.5(7)
O12 Cl3 O16 100.6(9)
O14 Cl3 O18 102.4(8)
O12 Cl3 O18 115.7(11)
O16 Cl3 O18 100.4(7)
O17 Cl4 O13 93.7(7)
O17 Cl4 O19 113.6(8)
O13 Cl4 O19 107.5(7)
O17 Cl4 O15 135.9(9)
O13 Cl4 O15 104.7(9)
O19 Cl4 O15 98.8(8)

loop_
_geom_bond_atom_site_label_1
_geom_bond_atom_site_label_2
_geom_bond_distance
Cu1 O11 1.9480(15)
Cu1 N2 1.9646(18)
Cu1 N4 2.0043(18)
Cu1 N3 2.0279(18)
O1 Cl2 1.427(2)
C1 C2 1.488(3)
Cl2 O2 1.4320(18)
Cl2 O4 1.4323(19)
Cl2 O7 1.433(2)
N2 C33 1.343(3)
N2 C34 1.344(3)
C2 O11 1.231(3)
C2 C4 1.485(3)
N3 C19 1.346(3)
N3 C28 1.378(3)
N4 C20 1.339(3)
N4 C21 1.376(3)
O5 C27 1.365(3)
O5 C5 1.432(3)
O6 C24 1.371(3)
O6 C40 1.425(3)
N8 C20 1.351(3)
N8 C41 1.373(3)
N8 C32 1.465(3)
C9 C23 1.395(3)
C9 C22 1.397(3)
C9 C21 1.475(3)
C11 C26 1.396(3)
C11 C12 1.407(3)
C11 C28 1.468(3)
C12 C16 1.377(3)
N14 C19 1.350(3)
N14 C35 1.375(3)
N14 C39 1.472(3)
C16 C27 1.387(3)
C17 C45 1.396(3)
C17 C33 1.398(3)
C18 C24 1.385(3)
C18 C22 1.394(3)
C19 C33 1.455(3)
C20 C34 1.465(3)
C21 C41 1.377(3)
C23 C31 1.383(3)
C24 C31 1.400(3)
C25 C26 1.388(3)
C25 C27 1.395(3)
C28 C35 1.392(3)
C34 C37 1.390(3)
C35 C38 1.489(3)
C37 C45 1.395(3)
C41 C43 1.487(3)
Cl1 O3 1.367(6)
Cl1 O10 1.418(5)
Cl1 O9 1.435(6)
Cl1 O8 1.490(5)
Cl3 O14 1.304(12)
Cl3 O12 1.336(16)
Cl3 O16 1.508(10)
Cl3 O18 1.557(15)
Cl4 O17 1.366(13)
Cl4 O13 1.431(12)
Cl4 O19 1.479(8)
Cl4 O15 1.65(2)

loop_
_geom_torsion_atom_site_label_1
_geom_torsion_atom_site_label_2
_geom_torsion_atom_site_label_3
_geom_torsion_atom_site_label_4
_geom_torsion
O11 Cu1 N2 C33 -117.5(3)
N4 Cu1 N2 C33 179.52(18)
N3 Cu1 N2 C33 4.74(16)
O11 Cu1 N2 C34 52.8(4)
N4 Cu1 N2 C34 -10.19(16)
N3 Cu1 N2 C34 175.03(18)
O11 Cu1 N3 C19 169.07(14)
N2 Cu1 N3 C19 -0.36(15)
N4 Cu1 N3 C19 -15.9(3)
O11 Cu1 N3 C28 -20.0(3)
N2 Cu1 N3 C28 170.5(3)
N4 Cu1 N3 C28 155.1(2)
O11 Cu1 N4 C20 -159.35(15)
N2 Cu1 N4 C20 9.89(15)
N3 Cu1 N4 C20 25.4(3)
O11 Cu1 N4 C21 5.0(2)
N2 Cu1 N4 C21 174.3(2)
N3 Cu1 N4 C21 -170.2(2)
C4 C2 O11 Cu1 9.4(3)
C1 C2 O11 Cu1 -172.58(16)
N2 Cu1 O11 C2 63.4(4)
N4 Cu1 O11 C2 125.1(2)
N3 Cu1 O11 C2 -56.5(2)
C26 C11 C12 C16 -0.4(3)
C28 C11 C12 C16 -179.7(2)
C11 C12 C16 C27 2.2(3)
C28 N3 C19 N14 -0.5(2)
Cu1 N3 C19 N14 173.70(14)
C28 N3 C19 C33 -177.9(2)
Cu1 N3 C19 C33 -3.8(3)
C35 N14 C19 N3 -0.5(3)
C39 N14 C19 N3 179.3(2)
C35 N14 C19 C33 176.7(2)
C39 N14 C19 C33 -3.6(4)
C21 N4 C20 N8 -0.1(2)
Cu1 N4 C20 N8 169.58(15)
C21 N4 C20 C34 -178.7(2)
Cu1 N4 C20 C34 -9.0(3)
C41 N8 C20 N4 0.3(3)
C32 N8 C20 N4 -174.4(2)
C41 N8 C20 C34 178.6(2)
C32 N8 C20 C34 4.0(4)
C20 N4 C21 C41 0.0(3)
Cu1 N4 C21 C41 -164.93(19)
C20 N4 C21 C9 179.7(2)
Cu1 N4 C21 C9 14.8(4)
C23 C9 C21 N4 68.4(3)
C22 C9 C21 N4 -117.5(2)
C23 C9 C21 C41 -111.9(3)
C22 C9 C21 C41 62.2(3)
C24 C18 C22 C9 0.2(3)
C23 C9 C22 C18 0.2(3)
C21 C9 C22 C18 -174.12(19)
C22 C9 C23 C31 -0.4(3)
C21 C9 C23 C31 173.7(2)
C40 O6 C24 C18 15.2(3)
C40 O6 C24 C31 -165.5(2)
C22 C18 C24 O6 179.0(2)
C22 C18 C24 C31 -0.3(3)
C27 C25 C26 C11 1.7(4)
C12 C11 C26 C25 -1.5(3)
C28 C11 C26 C25 177.8(2)
C5 O5 C27 C16 -167.6(2)
C5 O5 C27 C25 12.6(3)
C12 C16 C27 O5 178.2(2)
C12 C16 C27 C25 -1.9(3)
C26 C25 C27 O5 179.8(2)
C26 C25 C27 C16 0.0(3)
C19 N3 C28 C35 1.2(2)
Cu1 N3 C28 C35 -169.90(19)
C19 N3 C28 C11 -179.1(2)
Cu1 N3 C28 C11 9.8(4)
C26 C11 C28 N3 138.3(2)
C12 C11 C28 N3 -42.5(3)
C26 C11 C28 C35 -42.1(3)
C12 C11 C28 C35 137.2(2)
C9 C23 C31 C24 0.2(4)
O6 C24 C31 C23 -179.2(2)
C18 C24 C31 C23 0.1(3)
C34 N2 C33 C17 1.5(3)
Cu1 N2 C33 C17 171.35(18)
C34 N2 C33 C19 -177.4(2)
Cu1 N2 C33 C19 -7.5(2)
C45 C17 C33 N2 -0.4(3)
C45 C17 C33 C19 178.2(2)
N3 C19 C33 N2 7.4(3)
N14 C19 C33 N2 -169.6(2)
N3 C19 C33 C17 -171.4(2)
N14 C19 C33 C17 11.7(4)
C33 N2 C34 C37 -1.8(3)
Cu1 N2 C34 C37 -171.64(18)
C33 N2 C34 C20 177.8(2)
Cu1 N2 C34 C20 7.9(2)
N4 C20 C34 N2 1.1(3)
N8 C20 C34 N2 -177.1(2)
N4 C20 C34 C37 -179.4(2)
N8 C20 C34 C37 2.4(4)
C19 N14 C35 C28 1.2(3)
C39 N14 C35 C28 -178.6(2)
C19 N14 C35 C38 -174.6(2)
C39 N14 C35 C38 5.6(4)
N3 C28 C35 N14 -1.5(3)
C11 C28 C35 N14 178.8(2)
N3 C28 C35 C38 173.8(2)
C11 C28 C35 C38 -5.9(4)
N2 C34 C37 C45 0.9(3)
C20 C34 C37 C45 -178.6(2)
C20 N8 C41 C21 -0.3(3)
C32 N8 C41 C21 174.5(2)
C20 N8 C41 C43 178.8(2)
C32 N8 C41 C43 -6.4(4)
N4 C21 C41 N8 0.2(3)
C9 C21 C41 N8 -179.5(2)
N4 C21 C41 C43 -178.8(3)
C9 C21 C41 C43 1.5(4)
C34 C37 C45 C17 0.2(4)
C33 C17 C45 C37 -0.4(4)
